data_7124777
loop_
_publ_author_name
'Zhang, Yu-Teng'
'Wang, Xin-Long'
'Li, Shuang-Bao'
'Gong, Ya-Ru'
'Song, Bai-Qiao'
'Shao, Kui-Zhan'
'Su, Zhong-Min'

_publ_section_title
;
 Anderson-like alkoxo-polyoxovanadate clusters serving as unprecedented
 second building units to construct metal-organic polyhedra.
;
_journal_issue 62
_journal_name_full 'Chemical communications (Cambridge, England)'
_journal_page_first 9632
_journal_page_last 9635
_journal_paper_doi 10.1039/c6cc04583a
_journal_volume 52
_journal_year 2016
_chemical_formula_moiety 'C72 H120 O100 S4 V24'
_chemical_formula_sum 'C106.5 H221.5 N8.5 O100.5 S4 V24'
_chemical_formula_weight 4580.21
_space_group_crystal_system tetragonal
_space_group_IT_number 82
_space_group_name_Hall 'I -4'
_space_group_name_H-M_alt 'I -4'
_atom_sites_solution_hydrogens mixed
_audit_creation_date 2016-06-18
_audit_creation_method
;
Olex2 1.2-beta
(compiled 2016.02.19 svn.r3266 for OlexSys, GUI svn.r5155)
;
_audit_update_record
;
2016-06-21 deposited with the CCDC.
2016-06-24 downloaded from the CCDC.
;
_cell_angle_alpha 90.000(5)
_cell_angle_beta 90.000(5)
_cell_angle_gamma 90.000(5)
_cell_formula_units_Z 2
_cell_length_a 21.848(5)
_cell_length_b 21.848(5)
_cell_length_c 19.081(5)
_cell_measurement_reflns_used 4594
_cell_measurement_temperature 298(2)
_cell_measurement_theta_max 21.419
_cell_measurement_theta_min 2.341
_cell_volume 9108(4)
_computing_cell_refinement 'Bruker SAINT v8.34a'
_computing_data_collection 'Bruker APEX 2'
_computing_data_reduction 'Bruker SAINT v8.34a'
_computing_molecular_graphics 'Olex2 (Dolomanov et al., 2009)'
_computing_publication_material 'Olex2 (Dolomanov et al., 2009)'
_computing_structure_refinement 'ShelXL (Sheldrick, 2015)'
_computing_structure_solution 'Bruker SHELXTL 2014/4'
_diffrn_ambient_temperature 298.15
_diffrn_measured_fraction_theta_full 1.000
_diffrn_measured_fraction_theta_max 1.000
_diffrn_measurement_device_type 'Bruker Smart Apex II CCD'
_diffrn_measurement_method \w-2\q
_diffrn_radiation_monochromator graphite
_diffrn_radiation_type MoK\a
_diffrn_radiation_wavelength 0.71069
_diffrn_reflns_av_R_equivalents 0.0594
_diffrn_reflns_av_unetI/netI 0.0662
_diffrn_reflns_Laue_measured_fraction_full 1.000
_diffrn_reflns_Laue_measured_fraction_max 1.000
_diffrn_reflns_limit_h_max 25
_diffrn_reflns_limit_h_min -24
_diffrn_reflns_limit_k_max 24
_diffrn_reflns_limit_k_min -25
_diffrn_reflns_limit_l_max 22
_diffrn_reflns_limit_l_min -18
_diffrn_reflns_number 26422
_diffrn_reflns_point_group_measured_fraction_full 1.000
_diffrn_reflns_point_group_measured_fraction_max 1.000
_diffrn_reflns_theta_full 25.000
_diffrn_reflns_theta_max 25.000
_diffrn_reflns_theta_min 1.318
_exptl_absorpt_coefficient_mu 1.311
_exptl_absorpt_correction_T_max 0.800
_exptl_absorpt_correction_T_min 0.749
_exptl_absorpt_correction_type multi-scan
_exptl_absorpt_process_details 'SADABS 2014/4 Bruker AXS Madison WI USA'
_exptl_crystal_colour green
_exptl_crystal_density_diffrn 1.670
_exptl_crystal_description block
_exptl_crystal_F_000 4680
_exptl_crystal_size_max 0.22
_exptl_crystal_size_mid 0.19
_exptl_crystal_size_min 0.17
_refine_diff_density_max 0.342
_refine_diff_density_min -0.310
_refine_diff_density_rms 0.066
_refine_ls_abs_structure_details
;
 Flack x determined using 2077 quotients [(I+)-(I-)]/[(I+)+(I-)]
 (Parsons, Flack and Wagner, Acta Cryst. B69 (2013) 249-259).
;
_refine_ls_abs_structure_Flack -0.012(13)
_refine_ls_extinction_method none
_refine_ls_goodness_of_fit_ref 0.903
_refine_ls_hydrogen_treatment constr
_refine_ls_matrix_type full
_refine_ls_number_parameters 463
_refine_ls_number_reflns 8051
_refine_ls_number_restraints 218
_refine_ls_restrained_S_all 0.914
_refine_ls_R_factor_all 0.0644
_refine_ls_R_factor_gt 0.0418
_refine_ls_shift/su_max 0.001
_refine_ls_shift/su_mean 0.000
_refine_ls_structure_factor_coef Fsqd
_refine_ls_weighting_details 'w=1/[\s^2^(Fo^2^)+(0.0523P)^2^] where P=(Fo^2^+2Fc^2^)/3'
_refine_ls_weighting_scheme calc
_refine_ls_wR_factor_gt 0.0905
_refine_ls_wR_factor_ref 0.0975
_reflns_Friedel_coverage 0.934
_reflns_Friedel_fraction_full 1.000
_reflns_Friedel_fraction_max 1.000
_reflns_number_gt 5561
_reflns_number_total 8051
_reflns_threshold_expression 'I > 2\s(I)'
_cod_data_source_file c6cc04583a2.cif
_cod_data_source_block VMOP-14_sq
_cod_original_cell_volume 9108(5)
_cod_original_formula_sum 'C106.50 H221.50 N8.50 O100.50 S4 V24'
_cod_database_code 7124777
_shelx_space_group_comment
;
The symmetry employed for this shelxl refinement is uniquely defined
by the following loop, which should always be used as a source of
symmetry information in preference to the above space-group names.
They are only intended as comments.
;
_shelx_estimated_absorpt_t_max 0.808
_shelx_estimated_absorpt_t_min 0.761
_olex2_refinement_description
;
1. Fixed Uiso
 At 1.2 times of:
  All C(H) groups
 At 1.5 times of:
  All C(H,H,H) groups
2. Restrained distances
 C18-O13
 1.35 with sigma of 0.01
3. Rigid bond restraints
 O13, C18
 with sigma for 1-2 distances of 0.002 and sigma for 1-3 distances of 0.001
4. Uiso/Uaniso restraints and constraints
C1 \\sim C2 \\sim C3 \\sim C4 \\sim C5 \\sim C6 \\sim C7 \\sim C8 \\sim C9
\\sim C10 \\sim C11A \\sim C14A \\sim C11B \\sim C14B \\sim C12 \\sim C13 \\sim
C15 \\sim C16 \\sim C17 \\sim C18: within 3.8A with sigma of 0.01 and sigma for
terminal atoms of 0.02
Uanis(C14A) = Uanis(C14B)
5. Others
 Fixed Sof: C11A(0.5) H11A(0.5) H11B(0.5) H11C(0.5) C14A(0.5) H14A(0.5)
 H14B(0.5) H14C(0.5) C11B(0.5) H11D(0.5) H11E(0.5) H11F(0.5) C14B(0.5)
 H14D(0.5) H14E(0.5) H14F(0.5)
6.a Riding coordinates:
 C11A(H11A,H11B,H11C), C14A(H14A,H14B,H14C), C11B(H11D,H11E,H11F), C14B(H14D,
 H14E,H14F)
6.b Me refined with riding coordinates:
 C9(H9A,H9B,H9C), C12(H12A,H12B,H12C), C13(H13A,H13B,H13C), C15(H15A,H15B,
 H15C), C16(H16A,H16B,H16C), C17(H17A,H17B,H17C), C18(H18A,H18B,H18C)
6.c Aromatic/amide H refined with riding coordinates:
 C3(H3), C5(H5), C7(H7)
;
_platon_squeeze_void_probe_radius 1.20
_shelx_shelxl_version_number 2014/7
_olex2_submission_special_instructions 'No special instructions were received'

loop_
_space_group_symop_operation_xyz
'x, y, z'
'-x, -y, z'
'y, -x, -z'
'-y, x, -z'
'x+1/2, y+1/2, z+1/2'
'-x+1/2, -y+1/2, z+1/2'
'y+1/2, -x+1/2, -z+1/2'
'-y+1/2, x+1/2, -z+1/2'

loop_
_atom_site_label
_atom_site_type_symbol
_atom_site_fract_x
_atom_site_fract_y
_atom_site_fract_z
_atom_site_U_iso_or_equiv
_atom_site_adp_type
_atom_site_occupancy
_atom_site_site_symmetry_order
_atom_site_calc_flag
_atom_site_refinement_flags_posn
_atom_site_refinement_flags_adp
_atom_site_refinement_flags_occupancy
_atom_site_disorder_assembly
_atom_site_disorder_group
C1 C 0.1941(4) 0.0070(3) -0.2767(4) 0.0447(16) Uani 1 1 d . U . . .
C2 C 0.1798(3) -0.0541(3) -0.3051(4) 0.0464(16) Uani 1 1 d . U . . .
C3 C 0.1333(3) -0.0906(3) -0.2751(4) 0.0452(16) Uani 1 1 d . U . . .
H3 H 0.1125 -0.0770 -0.2355 0.054 Uiso 1 1 calc R . . . .
C4 C 0.1184(3) -0.1471(3) -0.3046(4) 0.0437(15) Uani 1 1 d . U . . .
C5 C 0.1507(3) -0.1667(3) -0.3642(4) 0.0460(16) Uani 1 1 d . U . . .
H5 H 0.1414 -0.2045 -0.3838 0.055 Uiso 1 1 calc R . . . .
C6 C 0.1943(3) -0.1324(3) -0.3933(3) 0.0423(15) Uani 1 1 d . U . . .
C7 C 0.2100(3) -0.0770(3) -0.3638(4) 0.0464(16) Uani 1 1 d . U . . .
H7 H 0.2416 -0.0544 -0.3835 0.056 Uiso 1 1 calc R . . . .
C8 C -0.0653(3) 0.1844(4) -0.2760(4) 0.0497(19) Uani 1 1 d . U . . .
C9 C 0.0358(5) 0.0572(6) -0.2085(7) 0.119(4) Uani 1 1 d . U . . .
H9A H -0.0064 0.0693 -0.2092 0.178 Uiso 1 1 calc R . . . .
H9B H 0.0480 0.0445 -0.2546 0.178 Uiso 1 1 calc R . . . .
H9C H 0.0411 0.0239 -0.1763 0.178 Uiso 1 1 calc R . . . .
C10 C 0.1523(4) 0.2254(4) -0.5390(4) 0.0461(18) Uani 1 1 d . U . . .
C11A C 0.1488(14) 0.3354(12) -0.2708(19) 0.087(6) Uani 0.5 1 d . U P A 1
H11A H 0.1322 0.3387 -0.2243 0.131 Uiso 0.5 1 d R . P A 1
H11B H 0.1821 0.3067 -0.2706 0.131 Uiso 0.5 1 d R . P A 1
H11C H 0.1634 0.3747 -0.2858 0.131 Uiso 0.5 1 d R . P A 1
C14A C 0.2455(12) 0.0895(15) -0.4498(17) 0.116(6) Uani 0.5 1 d . U P B 1
H14A H 0.2501 0.0511 -0.4261 0.173 Uiso 0.5 1 d R . P B 1
H14B H 0.2052 0.0921 -0.4696 0.173 Uiso 0.5 1 d R . P B 1
H14C H 0.2754 0.0926 -0.4865 0.173 Uiso 0.5 1 d R . P B 1
C11B C 0.1309(15) 0.3608(12) -0.276(2) 0.105(8) Uani 0.5 1 d . U P A 2
H11D H 0.1130 0.3576 -0.2303 0.157 Uiso 0.5 1 d R . P A 2
H11E H 0.1727 0.3474 -0.2743 0.157 Uiso 0.5 1 d R . P A 2
H11F H 0.1294 0.4026 -0.2914 0.157 Uiso 0.5 1 d R . P A 2
C14B C 0.2061(12) 0.0858(15) -0.4503(17) 0.116(6) Uani 0.5 1 d . U P B 2
H14D H 0.2136 0.0448 -0.4344 0.173 Uiso 0.5 1 d R . P B 2
H14E H 0.1631 0.0942 -0.4483 0.173 Uiso 0.5 1 d R . P B 2
H14F H 0.2202 0.0900 -0.4977 0.173 Uiso 0.5 1 d R . P B 2
C12 C 0.2443(5) 0.3595(4) -0.4297(6) 0.095(3) Uani 1 1 d . U . . .
H12A H 0.2868 0.3497 -0.4240 0.143 Uiso 1 1 calc R . . . .
H12B H 0.2368 0.3722 -0.4770 0.143 Uiso 1 1 calc R . . . .
H12C H 0.2335 0.3920 -0.3982 0.143 Uiso 1 1 calc R . . . .
C13 C 0.2916(5) 0.2594(5) -0.2787(5) 0.095(3) Uani 1 1 d . U . . .
H13A H 0.2963 0.2441 -0.2318 0.143 Uiso 1 1 calc R . . . .
H13B H 0.3311 0.2693 -0.2976 0.143 Uiso 1 1 calc R . . . .
H13C H 0.2666 0.2956 -0.2780 0.143 Uiso 1 1 calc R . . . .
C15 C 0.2933(5) 0.1376(5) -0.1499(6) 0.110(4) Uani 1 1 d . U . . .
H15A H 0.2763 0.1403 -0.1036 0.165 Uiso 1 1 calc R . . . .
H15B H 0.3192 0.1022 -0.1529 0.165 Uiso 1 1 calc R . . . .
H15C H 0.3169 0.1737 -0.1595 0.165 Uiso 1 1 calc R . . . .
C16 C 0.0171(6) 0.3194(5) -0.1490(7) 0.119(4) Uani 1 1 d . U . . .
H16A H 0.0125 0.3592 -0.1696 0.178 Uiso 1 1 calc R . . . .
H16B H -0.0199 0.3085 -0.1250 0.178 Uiso 1 1 calc R . . . .
H16C H 0.0505 0.3200 -0.1163 0.178 Uiso 1 1 calc R . . . .
C17 C 0.1662(5) 0.2356(5) -0.1182(6) 0.107(4) Uani 1 1 d . U . . .
H17A H 0.1455 0.2742 -0.1155 0.160 Uiso 1 1 calc R . . . .
H17B H 0.1717 0.2194 -0.0719 0.160 Uiso 1 1 calc R . . . .
H17C H 0.2054 0.2412 -0.1400 0.160 Uiso 1 1 calc R . . . .
C18 C 0.0019(6) 0.2374(6) -0.4467(7) 0.144(5) Uani 1 1 d D U . . .
H18A H 0.0154 0.2412 -0.4943 0.216 Uiso 1 1 calc R . . . .
H18B H 0.0114 0.1971 -0.4297 0.216 Uiso 1 1 calc R . . . .
H18C H -0.0415 0.2439 -0.4444 0.216 Uiso 1 1 calc R . . . .
O1 O 0.2640(2) 0.2153(2) -0.3200(3) 0.0561(13) Uani 1 1 d . . . . .
O2 O 0.2078(2) 0.3064(2) -0.4143(3) 0.0599(14) Uani 1 1 d . . . . .
O3 O 0.1032(3) 0.3240(2) -0.3183(3) 0.0621(14) Uani 1 1 d . . . . .
O4 O 0.0293(3) 0.2757(2) -0.2025(3) 0.0612(15) Uani 1 1 d . . . . .
O5 O 0.0691(2) 0.2006(2) -0.2912(2) 0.0484(12) Uani 1 1 d . . . . .
O6 O 0.1592(2) 0.1384(2) -0.2907(2) 0.0458(12) Uani 1 1 d . . . . .
O8 O 0.1439(2) 0.2123(2) -0.3821(2) 0.0495(12) Uani 1 1 d . . . . .
O7 O 0.0819(3) 0.1216(2) -0.3782(3) 0.0639(15) Uani 1 1 d . . . . .
O9 O 0.1700(3) 0.0850(2) -0.0990(3) 0.0642(15) Uani 1 1 d . . . . .
O10 O 0.3100(3) 0.2379(3) -0.4497(3) 0.0772(17) Uani 1 1 d . . . . .
O11 O 0.1659(2) 0.0243(2) -0.2229(3) 0.0491(13) Uani 1 1 d . . . . .
O12 O 0.2343(2) 0.0368(2) -0.3072(3) 0.0529(12) Uani 1 1 d . . . . .
O13 O 0.0311(2) 0.2803(2) -0.4059(3) 0.0599(14) Uani 1 1 d D U . . .
O14 O 0.1178(2) 0.2650(2) -0.5142(3) 0.0519(13) Uani 1 1 d . . . . .
O15 O 0.2023(2) 0.2085(2) -0.5133(3) 0.0550(13) Uani 1 1 d . . . . .
O16 O -0.0524(2) 0.2334(2) -0.3084(3) 0.0540(13) Uani 1 1 d . . . . .
O17 O -0.0390(2) 0.1651(2) -0.2229(3) 0.0524(13) Uani 1 1 d . . . . .
O18 O 0.2444(3) 0.1325(2) -0.2004(3) 0.0630(15) Uani 1 1 d . . . . .
O19 O 0.2469(2) 0.1332(2) -0.4043(3) 0.0559(14) Uani 1 1 d . . . . .
O20 O 0.3343(2) 0.1121(3) -0.2993(3) 0.0760(17) Uani 1 1 d . . . . .
O21 O 0.1085(3) 0.3759(2) -0.4531(3) 0.0769(18) Uani 1 1 d . . . . .
O22 O -0.0191(3) 0.3533(2) -0.2994(3) 0.0792(18) Uani 1 1 d . . . . .
O23 O 0.0159(3) 0.1911(3) -0.0974(3) 0.0707(16) Uani 1 1 d . . . . .
O24 O 0.0700(2) 0.1042(2) -0.1883(2) 0.0494(12) Uani 1 1 d . . . . .
O25 O 0.1305(2) 0.1938(2) -0.1589(2) 0.0601(14) Uani 1 1 d . . . . .
V1 V 0.26333(6) 0.12593(6) -0.30314(7) 0.0512(4) Uani 1 1 d . . . . .
V2 V 0.24370(6) 0.22235(6) -0.41976(7) 0.0499(3) Uani 1 1 d . . . . .
V3 V 0.15814(6) 0.10916(6) -0.17646(7) 0.0493(3) Uani 1 1 d . . . . .
V4 V 0.02007(6) 0.29228(6) -0.30421(7) 0.0548(4) Uani 1 1 d . . . . .
V5 V 0.11680(6) 0.30992(6) -0.42056(7) 0.0539(4) Uani 1 1 d . . . . .
V6 V 0.04112(6) 0.18871(6) -0.17601(7) 0.0508(4) Uani 1 1 d . . . . .
S1 S 0.11280(8) 0.16705(8) -0.33705(9) 0.0431(4) Uani 1 1 d . . . . .

loop_
_atom_site_aniso_label
_atom_site_aniso_U_11
_atom_site_aniso_U_22
_atom_site_aniso_U_33
_atom_site_aniso_U_23
_atom_site_aniso_U_13
_atom_site_aniso_U_12
C1 0.047(4) 0.047(4) 0.040(4) -0.001(3) -0.004(3) 0.005(3)
C2 0.052(4) 0.051(4) 0.037(3) -0.002(3) -0.010(3) 0.001(3)
C3 0.053(4) 0.045(4) 0.038(3) -0.002(3) -0.004(3) 0.001(3)
C4 0.050(4) 0.047(4) 0.033(3) 0.004(3) -0.004(3) -0.002(3)
C5 0.051(4) 0.056(4) 0.032(3) -0.003(3) -0.009(3) 0.004(3)
C6 0.048(4) 0.047(4) 0.032(3) 0.000(3) -0.003(3) 0.004(3)
C7 0.054(4) 0.052(4) 0.033(3) -0.002(3) -0.007(3) 0.004(3)
C8 0.055(5) 0.053(5) 0.041(5) 0.008(4) 0.014(4) 0.011(4)
C9 0.102(9) 0.126(10) 0.127(11) 0.002(8) 0.013(8) 0.011(8)
C10 0.050(5) 0.054(5) 0.035(4) 0.010(4) -0.004(4) -0.006(4)
C11A 0.101(12) 0.072(12) 0.089(11) -0.018(11) 0.017(10) -0.017(10)
C14A 0.131(14) 0.118(9) 0.098(9) -0.022(8) 0.007(14) 0.005(14)
C11B 0.130(18) 0.085(17) 0.099(14) -0.010(15) 0.026(14) -0.034(14)
C14B 0.131(14) 0.118(9) 0.098(9) -0.022(8) 0.007(14) 0.005(14)
C12 0.104(7) 0.068(6) 0.114(8) 0.029(6) -0.016(7) -0.029(5)
C13 0.123(8) 0.102(7) 0.061(6) 0.004(5) -0.025(6) -0.055(6)
C15 0.102(8) 0.136(9) 0.094(8) -0.015(7) -0.054(6) -0.039(7)
C16 0.145(9) 0.082(7) 0.130(9) -0.038(7) 0.045(8) 0.019(7)
C17 0.125(8) 0.083(7) 0.113(8) -0.040(6) -0.010(7) -0.016(6)
C18 0.128(9) 0.172(11) 0.131(10) -0.034(8) -0.027(8) -0.053(8)
O1 0.068(3) 0.053(3) 0.048(3) -0.004(3) -0.011(3) -0.021(3)
O2 0.063(3) 0.056(3) 0.061(4) 0.005(3) 0.004(3) -0.027(3)
O3 0.076(4) 0.054(3) 0.056(3) -0.017(3) 0.000(3) -0.017(3)
O4 0.084(4) 0.049(3) 0.050(3) -0.012(3) 0.009(3) 0.004(3)
O5 0.061(3) 0.043(3) 0.042(3) -0.002(2) 0.004(2) -0.005(2)
O6 0.054(3) 0.045(3) 0.039(3) -0.002(2) -0.011(2) -0.003(2)
O8 0.055(3) 0.056(3) 0.038(3) 0.000(2) 0.002(2) -0.013(3)
O7 0.077(4) 0.065(4) 0.050(3) -0.015(3) -0.006(3) -0.021(3)
O9 0.092(4) 0.069(4) 0.032(3) 0.000(3) -0.001(3) 0.009(3)
O10 0.062(4) 0.094(4) 0.076(4) 0.017(3) -0.009(3) -0.019(3)
O11 0.059(3) 0.049(3) 0.038(3) -0.002(2) -0.002(2) -0.007(2)
O12 0.060(3) 0.052(3) 0.047(3) -0.003(3) -0.002(3) -0.002(3)
O13 0.057(3) 0.068(4) 0.054(4) 0.010(3) 0.003(3) -0.004(3)
O14 0.057(3) 0.057(3) 0.041(3) 0.002(3) 0.002(3) -0.005(3)
O15 0.053(3) 0.072(4) 0.040(3) -0.004(3) -0.002(3) -0.005(3)
O16 0.055(3) 0.047(3) 0.060(3) 0.006(3) 0.006(3) 0.008(2)
O17 0.060(3) 0.056(3) 0.041(3) 0.008(3) 0.003(3) 0.003(3)
O18 0.074(4) 0.073(4) 0.042(3) -0.001(3) -0.021(3) -0.008(3)
O19 0.055(3) 0.068(4) 0.045(3) -0.007(3) -0.006(3) -0.014(3)
O20 0.053(3) 0.095(4) 0.080(4) 0.011(4) -0.007(3) -0.015(3)
O21 0.101(5) 0.044(3) 0.086(5) 0.008(3) 0.016(4) -0.002(3)
O22 0.104(5) 0.045(3) 0.088(5) 0.001(3) 0.030(4) 0.012(3)
O23 0.097(5) 0.071(4) 0.044(3) -0.009(3) 0.001(3) 0.006(3)
O24 0.066(3) 0.046(3) 0.037(3) -0.004(2) -0.004(3) -0.009(2)
O25 0.079(4) 0.053(3) 0.049(3) -0.015(3) -0.008(3) -0.007(3)
V1 0.0511(8) 0.0582(8) 0.0443(8) -0.0001(6) -0.0074(6) -0.0092(6)
V2 0.0472(8) 0.0601(8) 0.0424(8) 0.0008(6) -0.0040(6) -0.0145(6)
V3 0.0653(9) 0.0504(8) 0.0321(7) -0.0037(6) -0.0057(6) -0.0032(6)
V4 0.0698(9) 0.0429(8) 0.0518(9) -0.0035(6) 0.0101(7) -0.0023(6)
V5 0.0642(9) 0.0493(8) 0.0481(8) -0.0013(7) 0.0045(7) -0.0078(7)
V6 0.0667(9) 0.0529(8) 0.0329(7) -0.0062(6) 0.0005(6) -0.0009(6)
S1 0.0516(11) 0.0444(11) 0.0332(10) -0.0051(8) -0.0029(8) -0.0107(9)

loop_
_atom_type_symbol
_atom_type_description
_atom_type_scat_dispersion_real
_atom_type_scat_dispersion_imag
_atom_type_scat_source
C C 0.0033 0.0016 'International Tables Vol C Tables 4.2.6.8 and 6.1.1.4'
H H 0.0000 0.0000 'International Tables Vol C Tables 4.2.6.8 and 6.1.1.4'
O O 0.0106 0.0060 'International Tables Vol C Tables 4.2.6.8 and 6.1.1.4'
V V 0.3005 0.5294 'International Tables Vol C Tables 4.2.6.8 and 6.1.1.4'
S S 0.1246 0.1234 'International Tables Vol C Tables 4.2.6.8 and 6.1.1.4'
N N 0.0061 0.0033 'International Tables Vol C Tables 4.2.6.8 and 6.1.1.4'

loop_
_geom_angle_atom_site_label_1
_geom_angle_atom_site_label_2
_geom_angle_atom_site_label_3
_geom_angle
_geom_angle_site_symmetry_3
O11 C1 C2 118.0(7) .
O12 C1 C2 117.0(7) .
O12 C1 O11 125.0(7) .
C3 C2 C1 121.0(7) .
C7 C2 C1 121.4(7) .
C7 C2 C3 117.6(7) .
C2 C3 H3 119.9 .
C4 C3 C2 120.2(7) .
C4 C3 H3 119.9 .
C3 C4 C5 118.6(7) .
C3 C4 C8 120.5(6) 2
C5 C4 C8 120.7(7) 2
C4 C5 H5 119.1 .
C6 C5 C4 121.7(7) .
C6 C5 H5 119.1 .
C5 C6 C7 120.0(7) .
C5 C6 C10 120.9(7) 3_554
C7 C6 C10 119.1(7) 3_554
C2 C7 H7 119.1 .
C6 C7 C2 121.7(7) .
C6 C7 H7 119.1 .
O16 C8 C4 116.6(7) 2
O17 C8 C4 117.8(7) 2
O17 C8 O16 125.7(7) .
H9A C9 H9B 109.5 .
H9A C9 H9C 109.5 .
H9B C9 H9C 109.5 .
O24 C9 H9A 109.5 .
O24 C9 H9B 109.5 .
O24 C9 H9C 109.5 .
O14 C10 C6 117.5(7) 4_554
O14 C10 O15 125.8(7) .
O15 C10 C6 116.7(7) 4_554
H11A C11A H11B 109.5 .
H11A C11A H11C 109.5 .
H11B C11A H11C 109.5 .
O3 C11A H11A 110.4 .
O3 C11A H11B 115.8 .
O3 C11A H11C 101.8 .
H14A C14A H14B 109.5 .
H14A C14A H14C 109.5 .
H14B C14A H14C 109.5 .
O19 C14A H14A 109.1 .
O19 C14A H14B 104.1 .
O19 C14A H14C 115.0 .
H11D C11B H11E 109.5 .
H11D C11B H11F 109.5 .
H11E C11B H11F 109.5 .
O3 C11B H11D 109.4 .
O3 C11B H11E 106.3 .
O3 C11B H11F 112.7 .
H14D C14B H14E 109.5 .
H14D C14B H14F 109.5 .
H14E C14B H14F 109.5 .
O19 C14B H14D 109.4 .
O19 C14B H14E 113.2 .
O19 C14B H14F 105.8 .
H12A C12 H12B 109.5 .
H12A C12 H12C 109.5 .
H12B C12 H12C 109.5 .
O2 C12 H12A 109.5 .
O2 C12 H12B 109.5 .
O2 C12 H12C 109.5 .
H13A C13 H13B 109.5 .
H13A C13 H13C 109.5 .
H13B C13 H13C 109.5 .
O1 C13 H13A 109.5 .
O1 C13 H13B 109.5 .
O1 C13 H13C 109.5 .
H15A C15 H15B 109.5 .
H15A C15 H15C 109.5 .
H15B C15 H15C 109.5 .
O18 C15 H15A 109.5 .
O18 C15 H15B 109.5 .
O18 C15 H15C 109.5 .
H16A C16 H16B 109.5 .
H16A C16 H16C 109.5 .
H16B C16 H16C 109.5 .
O4 C16 H16A 109.5 .
O4 C16 H16B 109.5 .
O4 C16 H16C 109.5 .
H17A C17 H17B 109.5 .
H17A C17 H17C 109.5 .
H17B C17 H17C 109.5 .
O25 C17 H17A 109.5 .
O25 C17 H17B 109.5 .
O25 C17 H17C 109.5 .
H18A C18 H18B 109.5 .
H18A C18 H18C 109.5 .
H18B C18 H18C 109.5 .
O13 C18 H18A 109.5 .
O13 C18 H18B 109.5 .
O13 C18 H18C 109.5 .
C13 O1 V1 126.8(6) .
C13 O1 V2 126.7(5) .
V2 O1 V1 103.5(2) .
C12 O2 V2 120.9(5) .
C12 O2 V5 120.5(5) .
V5 O2 V2 115.1(2) .
C11A O3 V4 130.3(15) .
C11A O3 V5 124.5(15) .
C11B O3 V4 124.7(16) .
C11B O3 V5 129.5(16) .
V4 O3 V5 102.5(2) .
C16 O4 V4 124.0(6) .
C16 O4 V6 119.0(6) .
V6 O4 V4 115.9(2) .
V4 O5 V6 94.48(18) .
S1 O5 V4 131.9(3) .
S1 O5 V6 132.7(3) .
V3 O6 V1 94.30(17) .
S1 O6 V1 131.5(3) .
S1 O6 V3 133.2(3) .
V2 O8 V5 93.12(16) .
S1 O8 V2 132.9(3) .
S1 O8 V5 132.8(3) .
C1 O11 V3 131.5(5) .
C1 O12 V1 134.6(5) .
C18 O13 V4 126.1(7) .
C18 O13 V5 125.2(7) .
V4 O13 V5 102.1(2) .
C10 O14 V5 132.6(5) .
C10 O15 V2 133.7(5) .
C8 O16 V4 133.2(5) .
C8 O17 V6 132.3(5) .
C15 O18 V1 120.4(6) .
C15 O18 V3 124.3(6) .
V1 O18 V3 113.4(2) .
C14A O19 V1 127.2(16) .
C14A O19 V2 129.0(16) .
C14B O19 V1 125.3(13) .
C14B O19 V2 122.0(13) .
V1 O19 V2 103.4(2) .
C9 O24 V3 129.5(6) .
C9 O24 V6 125.5(6) .
V3 O24 V6 104.6(2) .
C17 O25 V3 121.6(6) .
C17 O25 V6 131.5(6) .
V3 O25 V6 102.7(2) .
O1 V1 O6 84.68(19) .
O1 V1 O12 159.0(2) .
O1 V1 O18 95.1(2) .
O1 V1 V2 38.04(15) .
O6 V1 V2 81.75(12) .
O12 V1 O6 79.08(19) .
O12 V1 V2 125.23(15) .
O18 V1 O6 71.81(19) .
O18 V1 O12 92.4(2) .
O18 V1 V2 128.65(16) .
O19 V1 O1 76.3(2) .
O19 V1 O6 84.94(19) .
O19 V1 O12 89.0(2) .
O19 V1 O18 156.0(2) .
O19 V1 V2 38.31(15) .
O20 V1 O1 100.9(3) .
O20 V1 O6 170.4(2) .
O20 V1 O12 97.1(3) .
O20 V1 O18 99.8(3) .
O20 V1 O19 103.8(3) .
O20 V1 V2 107.4(2) .
O1 V2 O2 96.3(2) .
O1 V2 O8 84.49(19) .
O1 V2 O15 161.0(2) .
O1 V2 O19 76.7(2) .
O1 V2 V1 38.46(14) .
O2 V2 O8 72.57(18) .
O2 V2 O15 90.5(2) .
O2 V2 V1 129.93(17) .
O8 V2 V1 80.91(13) .
O10 V2 O1 99.1(3) .
O10 V2 O2 100.3(3) .
O10 V2 O8 172.4(3) .
O10 V2 O15 97.0(3) .
O10 V2 O19 103.4(3) .
O10 V2 V1 106.1(2) .
O15 V2 O8 80.67(18) .
O15 V2 V1 126.47(16) .
O19 V2 O2 156.0(2) .
O19 V2 O8 83.86(19) .
O19 V2 O15 90.0(2) .
O19 V2 V1 38.26(15) .
O6 V3 V6 81.51(13) .
O9 V3 O6 169.5(2) .
O9 V3 O11 95.0(2) .
O9 V3 O18 98.2(3) .
O9 V3 O24 104.6(3) .
O9 V3 O25 101.7(2) .
O9 V3 V6 108.6(2) .
O11 V3 O6 80.80(18) .
O11 V3 V6 125.08(15) .
O18 V3 O6 72.58(18) .
O18 V3 O11 93.1(2) .
O18 V3 V6 129.40(16) .
O24 V3 O6 85.04(18) .
O24 V3 O11 88.9(2) .
O24 V3 O18 156.9(2) .
O24 V3 O25 76.7(2) .
O24 V3 V6 37.99(14) .
O25 V3 O6 84.38(18) .
O25 V3 O11 160.1(2) .
O25 V3 O18 95.0(2) .
O25 V3 V6 38.73(15) .
O3 V4 O4 95.9(2) .
O3 V4 O5 83.8(2) .
O3 V4 O13 78.4(2) .
O3 V4 O16 159.2(2) .
O3 V4 V5 39.16(17) .
O4 V4 O5 71.69(19) .
O4 V4 O16 90.2(2) .
O4 V4 V5 130.97(17) .
O5 V4 V5 82.36(12) .
O13 V4 O4 157.7(2) .
O13 V4 O5 86.2(2) .
O13 V4 O16 88.4(2) .
O13 V4 V5 39.28(15) .
O16 V4 O5 79.36(18) .
O16 V4 V5 125.52(16) .
O22 V4 O3 102.2(3) .
O22 V4 O4 98.7(3) .
O22 V4 O5 169.4(3) .
O22 V4 O13 103.6(3) .
O22 V4 O16 96.5(3) .
O22 V4 V5 107.8(2) .
O2 V5 O3 95.5(2) .
O2 V5 O8 72.09(18) .
O2 V5 O13 155.8(2) .
O2 V5 O14 91.3(2) .
O2 V5 V4 129.35(17) .
O3 V5 O8 82.58(19) .
O3 V5 O13 76.9(2) .
O3 V5 O14 158.7(2) .
O3 V5 V4 38.31(15) .
O8 V5 V4 80.38(12) .
O13 V5 O8 84.08(19) .
O13 V5 O14 88.6(2) .
O13 V5 V4 38.66(16) .
O14 V5 O8 80.37(18) .
O14 V5 V4 125.23(15) .
O21 V5 O2 100.0(3) .
O21 V5 O3 103.1(3) .
O21 V5 O8 170.9(2) .
O21 V5 O13 104.1(3) .
O21 V5 O14 95.5(3) .
O21 V5 V4 108.5(2) .
O4 V6 O5 71.49(19) .
O4 V6 O17 91.1(2) .
O4 V6 O25 96.7(2) .
O4 V6 V3 130.19(17) .
O5 V6 V3 80.83(13) .
O17 V6 O5 80.57(19) .
O17 V6 V3 124.61(15) .
O23 V6 O4 99.4(3) .
O23 V6 O5 170.5(2) .
O23 V6 O17 97.2(3) .
O23 V6 O24 104.7(3) .
O23 V6 O25 100.5(3) .
O23 V6 V3 107.8(2) .
O24 V6 O4 155.7(2) .
O24 V6 O5 84.61(18) .
O24 V6 O17 89.1(2) .
O24 V6 O25 75.9(2) .
O24 V6 V3 37.45(15) .
O25 V6 O5 83.66(19) .
O25 V6 O17 159.2(2) .
O25 V6 V3 38.52(14) .
O6 S1 O5 107.2(3) .
O8 S1 O5 108.0(3) .
O8 S1 O6 108.4(3) .
O7 S1 O5 111.1(3) .
O7 S1 O6 110.9(3) .
O7 S1 O8 111.2(3) .

loop_
_geom_bond_atom_site_label_1
_geom_bond_atom_site_label_2
_geom_bond_distance
_geom_bond_site_symmetry_2
C1 C2 1.474(10) .
C1 O11 1.255(8) .
C1 O12 1.238(8) .
C2 C3 1.413(10) .
C2 C7 1.393(10) .
C3 H3 0.9300 .
C3 C4 1.394(9) .
C4 C5 1.404(10) .
C4 C8 1.519(10) 2
C5 H5 0.9300 .
C5 C6 1.333(10) .
C6 C7 1.379(9) .
C6 C10 1.522(10) 3_554
C7 H7 0.9300 .
C8 C4 1.519(10) 2
C8 O16 1.269(8) .
C8 O17 1.239(9) .
C9 H9A 0.9600 .
C9 H9B 0.9600 .
C9 H9C 0.9600 .
C9 O24 1.326(12) .
C10 C6 1.522(10) 4_554
C10 O14 1.240(9) .
C10 O15 1.254(9) .
C11A H11A 0.9600 .
C11A H11B 0.9599 .
C11A H11C 0.9601 .
C11A O3 1.37(3) .
C14A H14A 0.9600 .
C14A H14B 0.9600 .
C14A H14C 0.9601 .
C14A O19 1.29(3) .
C11B H11D 0.9601 .
C11B H11E 0.9599 .
C11B H11F 0.9600 .
C11B O3 1.29(3) .
C14B H14D 0.9599 .
C14B H14E 0.9599 .
C14B H14F 0.9600 .
C14B O19 1.62(3) .
C12 H12A 0.9600 .
C12 H12B 0.9600 .
C12 H12C 0.9600 .
C12 O2 1.437(9) .
C13 H13A 0.9600 .
C13 H13B 0.9600 .
C13 H13C 0.9600 .
C13 O1 1.383(9) .
C15 H15A 0.9600 .
C15 H15B 0.9600 .
C15 H15C 0.9600 .
C15 O18 1.442(9) .
C16 H16A 0.9600 .
C16 H16B 0.9600 .
C16 H16C 0.9600 .
C16 O4 1.423(10) .
C17 H17A 0.9600 .
C17 H17B 0.9600 .
C17 H17C 0.9600 .
C17 O25 1.430(10) .
C18 H18A 0.9600 .
C18 H18B 0.9600 .
C18 H18C 0.9600 .
C18 O13 1.375(9) .
O1 V1 1.979(5) .
O1 V2 1.961(5) .
O2 V2 1.998(6) .
O2 V5 1.994(5) .
O3 V4 1.962(5) .
O3 V5 1.998(6) .
O4 V4 1.985(5) .
O4 V6 1.983(5) .
O5 V4 2.285(5) .
O5 V6 2.296(5) .
O5 S1 1.488(5) .
O6 V1 2.305(5) .
O6 V3 2.272(5) .
O6 S1 1.483(5) .
O8 V2 2.307(5) .
O8 V5 2.332(5) .
O8 S1 1.475(5) .
O7 S1 1.435(5) .
O9 V3 1.591(5) .
O10 V2 1.593(6) .
O11 V3 2.062(5) .
O12 V1 2.050(5) .
O13 V4 1.973(6) .
O13 V5 2.000(5) .
O14 V5 2.039(5) .
O15 V2 2.023(5) .
O16 V4 2.041(5) .
O17 V6 2.032(5) .
O18 V1 2.008(5) .
O18 V3 2.006(6) .
O19 V1 1.970(5) .
O19 V2 1.972(5) .
O20 V1 1.581(5) .
O21 V5 1.579(5) .
O22 V4 1.587(5) .
O23 V6 1.599(6) .
O24 V3 1.942(5) .
O24 V6 1.966(5) .
O25 V3 1.974(5) .
O25 V6 1.983(5) .
V1 V2 3.0942(19) .
V3 V6 3.091(2) .
V4 V5 3.0892(19) .

loop_
_platon_squeeze_void_nr
_platon_squeeze_void_average_x
_platon_squeeze_void_average_y
_platon_squeeze_void_average_z
_platon_squeeze_void_volume
_platon_squeeze_void_count_electrons
_platon_squeeze_void_content
1 -0.031 -0.012 -0.005 2709 781 ' '
2 0.500 0.500 0.000 205 26 ' '
3 0.000 0.000 0.500 205 26 ' '
